data_7060516
loop_
_publ_author_name
'Pan, Liu-Na'
'Wang, Qing'
'Sun, Jing'
'Sun, Quan-Shun'
'Yan, Chao-Guo'

_publ_section_title
;
 Molecular diversity of the acid promoted domino reaction of
 3-hydroxy-3-(indol-3-yl)indolin-2-ones and cyclic mercapto-substituted
 \b-enamino esters
;
_journal_issue 18
_journal_name_full 'New Journal of Chemistry'
_journal_page_first 8314
_journal_page_last 8320
_journal_paper_doi 10.1039/D1NJ00947H
_journal_volume 45
_journal_year 2021
_chemical_absolute_configuration ad
_chemical_formula_moiety 'C35 H29 N3 O3 S, C3 H7 N O '
_chemical_formula_sum 'C38 H36 N4 O4 S'
_chemical_formula_weight 644.77
_space_group_crystal_system monoclinic
_space_group_IT_number 4
_space_group_name_Hall 'P 2yb'
_space_group_name_H-M_alt 'P 1 21 1'
_atom_sites_solution_hydrogens geom
_audit_creation_method SHELXL-2014/7
_audit_update_record
;
2020-12-29 deposited with the CCDC.	2021-04-05 downloaded from the CCDC.
;
_cell_angle_alpha 90
_cell_angle_beta 95.426(3)
_cell_angle_gamma 90
_cell_formula_units_Z 2
_cell_length_a 9.3658(8)
_cell_length_b 10.3049(9)
_cell_length_c 17.1465(14)
_cell_measurement_reflns_used 6707
_cell_measurement_temperature 296(2)
_cell_measurement_theta_max 23.93
_cell_measurement_theta_min 2.18
_cell_volume 1647.5(2)
_computing_cell_refinement 'Bruker SAINT'
_computing_data_collection 'Bruker APEX2'
_computing_data_reduction 'Bruker SAINT'
_computing_molecular_graphics 'Bruker SHELXTL'
_computing_publication_material 'Bruker SHELXTL'
_computing_structure_refinement 'SHELXL-2014/7 (Sheldrick, 2014)'
_computing_structure_solution 'SHELXS-97 (Sheldrick 2008)'
_diffrn_ambient_temperature 296(2)
_diffrn_measured_fraction_theta_full 0.999
_diffrn_measured_fraction_theta_max 0.999
_diffrn_measurement_device_type 'CCD area detector'
_diffrn_measurement_method 'phi and omega scans'
_diffrn_radiation_source 'fine-focus sealed tube'
_diffrn_radiation_type MoK\a
_diffrn_radiation_wavelength 0.71073
_diffrn_reflns_av_R_equivalents 0.0549
_diffrn_reflns_av_unetI/netI 0.0693
_diffrn_reflns_Laue_measured_fraction_full 0.999
_diffrn_reflns_Laue_measured_fraction_max 0.999
_diffrn_reflns_limit_h_max 11
_diffrn_reflns_limit_h_min -11
_diffrn_reflns_limit_k_max 12
_diffrn_reflns_limit_k_min -12
_diffrn_reflns_limit_l_max 21
_diffrn_reflns_limit_l_min -21
_diffrn_reflns_number 23652
_diffrn_reflns_point_group_measured_fraction_full 0.980
_diffrn_reflns_point_group_measured_fraction_max 0.979
_diffrn_reflns_theta_full 25.242
_diffrn_reflns_theta_max 26.000
_diffrn_reflns_theta_min 2.309
_exptl_absorpt_coefficient_mu 0.146
_exptl_absorpt_correction_T_max 0.971
_exptl_absorpt_correction_T_min 0.963
_exptl_absorpt_correction_type multi-scan
_exptl_absorpt_process_details sadabs
_exptl_crystal_colour colorless
_exptl_crystal_density_diffrn 1.300
_exptl_crystal_description block
_exptl_crystal_F_000 680
_exptl_crystal_size_max 0.260
_exptl_crystal_size_mid 0.240
_exptl_crystal_size_min 0.200
_refine_diff_density_max 0.168
_refine_diff_density_min -0.224
_refine_diff_density_rms 0.038
_refine_ls_abs_structure_details
; 
 Flack x determined using 1433 quotients [(I+)-(I-)]/[(I+)+(I-)] 
 (Parsons, Flack and Wagner, Acta Cryst. B69 (2013) 249-259). 
;
_refine_ls_abs_structure_Flack 0.10(4)
_refine_ls_extinction_method none
_refine_ls_goodness_of_fit_ref 1.019
_refine_ls_hydrogen_treatment constr
_refine_ls_matrix_type full
_refine_ls_number_parameters 428
_refine_ls_number_reflns 6337
_refine_ls_number_restraints 49
_refine_ls_restrained_S_all 1.038
_refine_ls_R_factor_all 0.0998
_refine_ls_R_factor_gt 0.0497
_refine_ls_shift/su_max 0.001
_refine_ls_shift/su_mean 0.000
_refine_ls_structure_factor_coef Fsqd
_refine_ls_weighting_details 'w=1/[\s^2^(Fo^2^)+(0.0550P)^2^+0.0642P] where P=(Fo^2^+2Fc^2^)/3'
_refine_ls_weighting_scheme calc
_refine_ls_wR_factor_gt 0.0960
_refine_ls_wR_factor_ref 0.1106
_reflns_Friedel_coverage 0.850
_reflns_Friedel_fraction_full 0.958
_reflns_Friedel_fraction_max 0.956
_reflns_number_gt 4209
_reflns_number_total 6337
_reflns_threshold_expression 'I > 2\s(I)'
_cod_data_source_file d1nj00947h2.cif
_cod_data_source_block 3ff
_cod_depositor_comments 'Adding full bibliography for 7060515--7060528.cif.'
_cod_original_sg_symbol_H-M 'P 21'
_cod_database_code 7060516
_shelx_shelxl_version_number 2014/7
_shelx_space_group_comment
; 
The symmetry employed for this shelxl refinement is uniquely defined 
by the following loop, which should always be used as a source of 
symmetry information in preference to the above space-group names. 
They are only intended as comments. 
;
_shelx_estimated_absorpt_t_min 0.963
_shelx_estimated_absorpt_t_max 0.971

loop_
_space_group_symop_operation_xyz
'x, y, z'
'-x, y+1/2, -z'

loop_
_atom_site_label
_atom_site_type_symbol
_atom_site_fract_x
_atom_site_fract_y
_atom_site_fract_z
_atom_site_U_iso_or_equiv
_atom_site_adp_type
_atom_site_occupancy
_atom_site_site_symmetry_order
_atom_site_calc_flag
_atom_site_refinement_flags_posn
_atom_site_refinement_flags_adp
_atom_site_refinement_flags_occupancy
_atom_site_disorder_assembly
_atom_site_disorder_group
C1 C 0.4454(4) 0.0123(4) 0.2439(2) 0.0450(10) Uani 1 1 d . . . . .
C2 C 0.4896(5) -0.1090(5) 0.2238(3) 0.0668(14) Uani 1 1 d . . . . .
H2 H 0.5101 -0.1243 0.1726 0.080 Uiso 1 1 calc R U . . .
C3 C 0.5046(6) -0.2087(6) 0.2772(3) 0.0809(16) Uani 1 1 d . . . . .
H3 H 0.5359 -0.2899 0.2625 0.097 Uiso 1 1 calc R U . . .
C4 C 0.4725(6) -0.1864(5) 0.3526(3) 0.0755(15) Uani 1 1 d . . . . .
H4 H 0.4828 -0.2528 0.3894 0.091 Uiso 1 1 calc R U . . .
C5 C 0.4254(5) -0.0669(5) 0.3740(3) 0.0604(13) Uani 1 1 d . . . . .
H5 H 0.4031 -0.0535 0.4251 0.072 Uiso 1 1 calc R U . . .
C6 C 0.4104(4) 0.0342(4) 0.3209(2) 0.0470(10) Uani 1 1 d . . . . .
C7 C 0.2893(4) 0.2289(4) 0.2094(2) 0.0396(9) Uani 1 1 d . . . . .
H7 H 0.2949 0.3141 0.1844 0.048 Uiso 1 1 calc R U . . .
C8 C 0.3153(4) 0.2563(4) 0.2965(2) 0.0434(10) Uani 1 1 d . . . . .
C9 C 0.2897(4) 0.3738(4) 0.3246(2) 0.0474(10) Uani 1 1 d . . . . .
H9 H 0.2580 0.4383 0.2892 0.057 Uiso 1 1 calc R U . . .
C10 C 0.3086(5) 0.4068(5) 0.4069(2) 0.0564(12) Uani 1 1 d . . . . .
C11 C 0.2912(6) 0.5785(5) 0.4987(3) 0.0829(17) Uani 1 1 d . . . . .
H11A H 0.2081 0.6301 0.5058 0.124 Uiso 1 1 calc R U . . .
H11B H 0.3760 0.6301 0.5098 0.124 Uiso 1 1 calc R U . . .
H11C H 0.2945 0.5055 0.5337 0.124 Uiso 1 1 calc R U . . .
C12 C -0.2785(7) 0.4849(7) 0.3522(3) 0.112(2) Uani 1 1 d . U . . .
H12 H -0.3546 0.5091 0.3164 0.134 Uiso 1 1 calc R U . . .
C13 C -0.2645(9) 0.5396(8) 0.4258(4) 0.134(3) Uani 1 1 d . U . . .
H13 H -0.3325 0.5996 0.4388 0.160 Uiso 1 1 calc R U . . .
C14 C -0.1556(8) 0.5088(8) 0.4796(4) 0.111(2) Uani 1 1 d . U . . .
H14 H -0.1459 0.5491 0.5283 0.133 Uiso 1 1 calc R U . . .
C15 C -0.0604(6) 0.4176(6) 0.4607(3) 0.0863(16) Uani 1 1 d . U . . .
H15 H 0.0128 0.3913 0.4978 0.104 Uiso 1 1 calc R U . . .
C16 C -0.0717(5) 0.3636(5) 0.3868(3) 0.0708(14) Uani 1 1 d . U . . .
H16 H -0.0027 0.3041 0.3744 0.085 Uiso 1 1 calc R U . . .
C17 C -0.1804(5) 0.3942(5) 0.3310(2) 0.0561(11) Uani 1 1 d . U . . .
C18 C -0.1957(4) 0.3393(5) 0.2496(2) 0.0557(11) Uani 1 1 d . . . . .
H18A H -0.2840 0.2896 0.2426 0.067 Uiso 1 1 calc R U . . .
H18B H -0.2040 0.4104 0.2125 0.067 Uiso 1 1 calc R U . . .
C19 C -0.0569(4) 0.1258(4) 0.25755(18) 0.0388(9) Uani 1 1 d . . . . .
C20 C -0.1455(5) 0.0547(4) 0.3009(2) 0.0505(11) Uani 1 1 d . . . . .
H20 H -0.2292 0.0900 0.3169 0.061 Uiso 1 1 calc R U . . .
C21 C -0.1050(5) -0.0712(5) 0.3197(2) 0.0520(12) Uani 1 1 d . . . . .
H21 H -0.1627 -0.1207 0.3495 0.062 Uiso 1 1 calc R U . . .
C22 C 0.0178(5) -0.1261(4) 0.2958(2) 0.0477(11) Uani 1 1 d . . . . .
C23 C 0.0603(5) -0.2643(4) 0.3160(3) 0.0680(14) Uani 1 1 d . . . . .
H23A H 0.1430 -0.2644 0.3536 0.102 Uiso 1 1 calc R U . . .
H23B H 0.0825 -0.3089 0.2695 0.102 Uiso 1 1 calc R U . . .
H23C H -0.0176 -0.3076 0.3377 0.102 Uiso 1 1 calc R U . . .
C24 C 0.1030(4) -0.0500(4) 0.25033(19) 0.0411(10) Uani 1 1 d . . . . .
H24 H 0.1849 -0.0859 0.2324 0.049 Uiso 1 1 calc R U . . .
C25 C 0.0674(4) 0.0761(4) 0.23198(19) 0.0346(9) Uani 1 1 d . . . . .
C26 C 0.1340(4) 0.1783(4) 0.18209(18) 0.0344(9) Uani 1 1 d . . . . .
C27 C 0.0306(4) 0.2940(4) 0.1892(2) 0.0389(10) Uani 1 1 d . . . . .
C28 C 0.0609(4) 0.0286(4) 0.0667(2) 0.0415(10) Uani 1 1 d . . . . .
H28 H 0.0221 -0.0355 0.0966 0.050 Uiso 1 1 calc R U . . .
C29 C 0.1226(3) 0.1390(4) 0.09595(17) 0.0331(8) Uani 1 1 d . . . . .
C30 C 0.1674(4) 0.2109(4) 0.03041(18) 0.0345(9) Uani 1 1 d . . . . .
C31 C 0.2358(4) 0.3296(4) 0.0197(2) 0.0420(10) Uani 1 1 d . . . . .
H31 H 0.2642 0.3823 0.0624 0.050 Uiso 1 1 calc R U . . .
C32 C 0.2606(4) 0.3671(4) -0.0549(2) 0.0471(10) Uani 1 1 d . . . . .
H32 H 0.3089 0.4445 -0.0619 0.057 Uiso 1 1 calc R U . . .
C33 C 0.2156(4) 0.2928(5) -0.1198(2) 0.0491(11) Uani 1 1 d . . . . .
H33 H 0.2314 0.3227 -0.1695 0.059 Uiso 1 1 calc R U . . .
C34 C 0.1491(4) 0.1772(4) -0.1125(2) 0.0460(11) Uani 1 1 d . . . . .
H34 H 0.1195 0.1270 -0.1561 0.055 Uiso 1 1 calc R U . . .
C35 C 0.1267(4) 0.1364(4) -0.03663(17) 0.0378(9) Uani 1 1 d . . . . .
C36 C 0.4772(7) 0.5903(7) 0.0818(5) 0.093(2) Uani 1 1 d . . . . .
H36 H 0.5500 0.5923 0.0485 0.112 Uiso 1 1 calc R U . . .
C37 C 0.3602(8) 0.7541(8) -0.0013(4) 0.122(2) Uani 1 1 d . . . . .
H37A H 0.4458 0.7451 -0.0276 0.183 Uiso 1 1 calc R U . . .
H37B H 0.3515 0.8422 0.0158 0.183 Uiso 1 1 calc R U . . .
H37C H 0.2783 0.7318 -0.0367 0.183 Uiso 1 1 calc R U . . .
C38 C 0.2509(7) 0.6708(7) 0.1134(4) 0.113(2) Uani 1 1 d . . . . .
H38A H 0.2763 0.6229 0.1607 0.170 Uiso 1 1 calc R U . . .
H38B H 0.1680 0.6321 0.0854 0.170 Uiso 1 1 calc R U . . .
H38C H 0.2297 0.7590 0.1263 0.170 Uiso 1 1 calc R U . . .
N1 N 0.3630(4) 0.1545(3) 0.34364(16) 0.0505(9) Uani 1 1 d . . . . .
H1 H 0.3635 0.1670 0.3933 0.061 Uiso 1 1 calc R U . . .
N2 N -0.0775(3) 0.2563(3) 0.23171(18) 0.0432(8) Uani 1 1 d . . . . .
N3 N 0.0634(3) 0.0241(3) -0.01290(17) 0.0490(9) Uani 1 1 d . . . . .
H3A H 0.0310 -0.0381 -0.0430 0.059 Uiso 1 1 calc R U . . .
N4 N 0.3679(5) 0.6686(5) 0.0657(3) 0.0799(13) Uani 1 1 d . . . . .
O1 O 0.3419(4) 0.3316(3) 0.46004(16) 0.0751(10) Uani 1 1 d . . . . .
O2 O 0.2837(4) 0.5331(3) 0.41904(15) 0.0683(9) Uani 1 1 d . . . . .
O3 O 0.0420(3) 0.4017(3) 0.16064(14) 0.0495(7) Uani 1 1 d . . . . .
O4 O 0.4907(6) 0.5156(5) 0.1367(4) 0.1291(18) Uani 1 1 d . . . . .
S1 S 0.43522(11) 0.13790(13) 0.17574(5) 0.0553(3) Uani 1 1 d . . . . .

loop_
_atom_site_aniso_label
_atom_site_aniso_U_11
_atom_site_aniso_U_22
_atom_site_aniso_U_33
_atom_site_aniso_U_23
_atom_site_aniso_U_13
_atom_site_aniso_U_12
C1 0.031(2) 0.055(3) 0.047(2) -0.003(2) -0.0031(17) 0.001(2)
C2 0.050(3) 0.083(4) 0.068(3) -0.010(3) 0.007(2) 0.013(3)
C3 0.077(4) 0.071(4) 0.093(4) -0.006(3) 0.000(3) 0.027(3)
C4 0.080(4) 0.056(4) 0.087(4) 0.011(3) -0.005(3) 0.016(3)
C5 0.070(3) 0.056(3) 0.052(3) 0.006(2) -0.009(2) 0.000(3)
C6 0.048(3) 0.046(3) 0.044(2) -0.003(2) -0.0107(19) 0.001(2)
C7 0.039(2) 0.047(2) 0.0311(18) 0.0067(18) -0.0039(16) -0.005(2)
C8 0.046(2) 0.049(3) 0.033(2) 0.007(2) -0.0062(18) -0.004(2)
C9 0.063(3) 0.041(3) 0.036(2) 0.001(2) -0.0104(18) 0.000(2)
C10 0.069(3) 0.051(3) 0.046(3) -0.003(2) -0.008(2) 0.002(2)
C11 0.115(5) 0.081(4) 0.050(3) -0.021(3) -0.007(3) 0.014(3)
C12 0.120(5) 0.132(5) 0.084(4) 0.001(4) 0.016(3) 0.075(4)
C13 0.150(6) 0.155(6) 0.101(4) -0.024(4) 0.042(4) 0.082(5)
C14 0.120(5) 0.136(5) 0.081(4) -0.028(4) 0.030(3) 0.025(4)
C15 0.080(4) 0.107(4) 0.072(3) -0.021(3) 0.013(3) 0.001(3)
C16 0.055(3) 0.088(4) 0.070(3) -0.017(3) 0.008(2) 0.011(3)
C17 0.052(3) 0.058(3) 0.061(3) 0.009(2) 0.022(2) 0.015(2)
C18 0.048(3) 0.059(3) 0.060(3) 0.008(2) 0.006(2) 0.014(2)
C19 0.038(2) 0.049(3) 0.0281(17) 0.003(2) 0.0019(15) -0.001(2)
C20 0.045(3) 0.062(3) 0.046(2) 0.004(2) 0.0121(19) 0.000(2)
C21 0.053(3) 0.066(3) 0.037(2) 0.007(2) 0.006(2) -0.019(2)
C22 0.053(3) 0.051(3) 0.037(2) 0.007(2) -0.0036(19) -0.009(2)
C23 0.084(4) 0.053(3) 0.066(3) 0.021(2) 0.005(3) -0.008(3)
C24 0.041(2) 0.046(3) 0.035(2) 0.0034(19) -0.0017(17) -0.002(2)
C25 0.033(2) 0.043(2) 0.0276(18) 0.0046(17) 0.0005(16) -0.0019(18)
C26 0.036(2) 0.039(2) 0.0270(17) 0.0023(16) -0.0011(15) -0.0005(17)
C27 0.046(2) 0.043(3) 0.0265(19) 0.0011(19) -0.0040(18) 0.001(2)
C28 0.046(2) 0.048(3) 0.031(2) 0.0017(19) 0.0024(17) -0.008(2)
C29 0.0352(19) 0.037(2) 0.0262(16) -0.0001(19) 0.0003(14) -0.002(2)
C30 0.030(2) 0.045(3) 0.0279(19) 0.0018(18) 0.0005(15) -0.0004(18)
C31 0.048(2) 0.044(3) 0.034(2) -0.0026(18) 0.0030(17) -0.007(2)
C32 0.050(3) 0.052(3) 0.040(2) 0.011(2) 0.0068(18) -0.007(2)
C33 0.048(3) 0.069(3) 0.031(2) 0.012(2) 0.0069(18) 0.001(2)
C34 0.042(2) 0.065(3) 0.030(2) -0.008(2) -0.0001(16) 0.000(2)
C35 0.037(2) 0.048(2) 0.0279(18) 0.000(2) -0.0011(14) -0.006(2)
C36 0.057(4) 0.090(5) 0.131(6) -0.048(4) -0.001(4) -0.005(4)
C37 0.113(6) 0.126(6) 0.128(6) -0.010(5) 0.017(4) 0.000(5)
C38 0.086(4) 0.108(5) 0.153(6) -0.051(5) 0.047(4) -0.029(4)
N1 0.073(2) 0.048(2) 0.0277(15) 0.0009(18) -0.0093(14) 0.002(2)
N2 0.042(2) 0.048(2) 0.0396(17) 0.0056(16) 0.0067(15) 0.0073(17)
N3 0.062(2) 0.050(2) 0.0332(17) -0.0096(17) -0.0014(15) -0.0158(18)
N4 0.056(3) 0.085(4) 0.101(3) -0.032(3) 0.017(2) -0.016(3)
O1 0.122(3) 0.061(2) 0.0374(17) 0.0028(16) -0.0148(17) 0.011(2)
O2 0.101(3) 0.054(2) 0.0466(18) -0.0105(16) -0.0106(16) 0.0134(18)
O3 0.0635(19) 0.0440(18) 0.0402(15) 0.0086(14) 0.0012(13) 0.0077(14)
O4 0.127(4) 0.096(4) 0.158(5) -0.011(3) -0.019(3) -0.006(3)
S1 0.0439(6) 0.0777(8) 0.0447(5) 0.0051(6) 0.0064(4) 0.0007(6)

loop_
_atom_type_symbol
_atom_type_description
_atom_type_scat_dispersion_real
_atom_type_scat_dispersion_imag
_atom_type_scat_source
C C 0.0033 0.0016 'International Tables Vol C Tables 4.2.6.8 and 6.1.1.4'
H H 0.0000 0.0000 'International Tables Vol C Tables 4.2.6.8 and 6.1.1.4'
N N 0.0061 0.0033 'International Tables Vol C Tables 4.2.6.8 and 6.1.1.4'
O O 0.0106 0.0060 'International Tables Vol C Tables 4.2.6.8 and 6.1.1.4'
S S 0.1246 0.1234 'International Tables Vol C Tables 4.2.6.8 and 6.1.1.4'

loop_
_geom_angle_atom_site_label_1
_geom_angle_atom_site_label_2
_geom_angle_atom_site_label_3
_geom_angle
_geom_angle_site_symmetry_1
_geom_angle_site_symmetry_3
_geom_angle_publ_flag
C2 C1 C6 119.0(4) . . ?
C2 C1 S1 120.5(3) . . ?
C6 C1 S1 120.5(3) . . ?
C1 C2 C3 121.9(5) . . ?
C1 C2 H2 119.1 . . ?
C3 C2 H2 119.1 . . ?
C2 C3 C4 119.0(5) . . ?
C2 C3 H3 120.5 . . ?
C4 C3 H3 120.5 . . ?
C5 C4 C3 120.4(5) . . ?
C5 C4 H4 119.8 . . ?
C3 C4 H4 119.8 . . ?
C4 C5 C6 121.2(4) . . ?
C4 C5 H5 119.4 . . ?
C6 C5 H5 119.4 . . ?
C5 C6 N1 120.3(4) . . ?
C5 C6 C1 118.5(4) . . ?
N1 C6 C1 121.1(4) . . ?
C8 C7 C26 114.4(3) . . ?
C8 C7 S1 110.9(3) . . ?
C26 C7 S1 116.2(3) . . ?
C8 C7 H7 104.7 . . ?
C26 C7 H7 104.7 . . ?
S1 C7 H7 104.7 . . ?
C9 C8 N1 122.7(3) . . ?
C9 C8 C7 120.5(4) . . ?
N1 C8 C7 116.8(4) . . ?
C8 C9 C10 123.8(4) . . ?
C8 C9 H9 118.1 . . ?
C10 C9 H9 118.1 . . ?
O1 C10 O2 122.6(4) . . ?
O1 C10 C9 125.5(4) . . ?
O2 C10 C9 111.8(4) . . ?
O2 C11 H11A 109.5 . . ?
O2 C11 H11B 109.5 . . ?
H11A C11 H11B 109.5 . . ?
O2 C11 H11C 109.5 . . ?
H11A C11 H11C 109.5 . . ?
H11B C11 H11C 109.5 . . ?
C13 C12 C17 120.6(6) . . ?
C13 C12 H12 119.7 . . ?
C17 C12 H12 119.7 . . ?
C14 C13 C12 122.1(6) . . ?
C14 C13 H13 118.9 . . ?
C12 C13 H13 118.9 . . ?
C13 C14 C15 118.2(6) . . ?
C13 C14 H14 120.9 . . ?
C15 C14 H14 120.9 . . ?
C14 C15 C16 120.3(6) . . ?
C14 C15 H15 119.9 . . ?
C16 C15 H15 119.9 . . ?
C17 C16 C15 122.6(5) . . ?
C17 C16 H16 118.7 . . ?
C15 C16 H16 118.7 . . ?
C16 C17 C12 116.2(5) . . ?
C16 C17 C18 124.3(4) . . ?
C12 C17 C18 119.5(4) . . ?
N2 C18 C17 114.2(3) . . ?
N2 C18 H18A 108.7 . . ?
C17 C18 H18A 108.7 . . ?
N2 C18 H18B 108.7 . . ?
C17 C18 H18B 108.7 . . ?
H18A C18 H18B 107.6 . . ?
C20 C19 C25 123.0(4) . . ?
C20 C19 N2 126.9(4) . . ?
C25 C19 N2 110.2(3) . . ?
C19 C20 C21 117.4(4) . . ?
C19 C20 H20 121.3 . . ?
C21 C20 H20 121.3 . . ?
C22 C21 C20 122.3(4) . . ?
C22 C21 H21 118.8 . . ?
C20 C21 H21 118.8 . . ?
C21 C22 C24 118.0(4) . . ?
C21 C22 C23 121.9(4) . . ?
C24 C22 C23 120.1(4) . . ?
C22 C23 H23A 109.5 . . ?
C22 C23 H23B 109.5 . . ?
H23A C23 H23B 109.5 . . ?
C22 C23 H23C 109.5 . . ?
H23A C23 H23C 109.5 . . ?
H23B C23 H23C 109.5 . . ?
C25 C24 C22 121.2(4) . . ?
C25 C24 H24 119.4 . . ?
C22 C24 H24 119.4 . . ?
C24 C25 C19 118.2(3) . . ?
C24 C25 C26 132.8(3) . . ?
C19 C25 C26 108.9(3) . . ?
C29 C26 C25 111.4(3) . . ?
C29 C26 C27 107.1(3) . . ?
C25 C26 C27 101.3(3) . . ?
C29 C26 C7 110.7(3) . . ?
C25 C26 C7 118.5(3) . . ?
C27 C26 C7 106.8(3) . . ?
O3 C27 N2 124.9(4) . . ?
O3 C27 C26 126.1(3) . . ?
N2 C27 C26 109.0(3) . . ?
C29 C28 N3 110.6(3) . . ?
C29 C28 H28 124.7 . . ?
N3 C28 H28 124.7 . . ?
C28 C29 C30 106.8(3) . . ?
C28 C29 C26 124.8(3) . . ?
C30 C29 C26 128.3(3) . . ?
C31 C30 C35 117.5(3) . . ?
C31 C30 C29 136.2(3) . . ?
C35 C30 C29 106.3(3) . . ?
C32 C31 C30 119.1(3) . . ?
C32 C31 H31 120.5 . . ?
C30 C31 H31 120.5 . . ?
C31 C32 C33 121.8(4) . . ?
C31 C32 H32 119.1 . . ?
C33 C32 H32 119.1 . . ?
C34 C33 C32 121.3(4) . . ?
C34 C33 H33 119.4 . . ?
C32 C33 H33 119.4 . . ?
C33 C34 C35 117.4(4) . . ?
C33 C34 H34 121.3 . . ?
C35 C34 H34 121.3 . . ?
N3 C35 C34 129.2(3) . . ?
N3 C35 C30 107.9(3) . . ?
C34 C35 C30 122.9(4) . . ?
O4 C36 N4 125.1(7) . . ?
O4 C36 H36 117.4 . . ?
N4 C36 H36 117.4 . . ?
N4 C37 H37A 109.5 . . ?
N4 C37 H37B 109.5 . . ?
H37A C37 H37B 109.5 . . ?
N4 C37 H37C 109.5 . . ?
H37A C37 H37C 109.5 . . ?
H37B C37 H37C 109.5 . . ?
N4 C38 H38A 109.5 . . ?
N4 C38 H38B 109.5 . . ?
H38A C38 H38B 109.5 . . ?
N4 C38 H38C 109.5 . . ?
H38A C38 H38C 109.5 . . ?
H38B C38 H38C 109.5 . . ?
C8 N1 C6 127.8(3) . . ?
C8 N1 H1 116.1 . . ?
C6 N1 H1 116.1 . . ?
C27 N2 C19 110.5(3) . . ?
C27 N2 C18 124.5(3) . . ?
C19 N2 C18 125.0(3) . . ?
C28 N3 C35 108.3(3) . . ?
C28 N3 H3A 125.8 . . ?
C35 N3 H3A 125.8 . . ?
C36 N4 C38 121.0(6) . . ?
C36 N4 C37 121.4(6) . . ?
C38 N4 C37 117.6(6) . . ?
C10 O2 C11 117.9(4) . . ?
C1 S1 C7 99.63(19) . . ?

loop_
_geom_bond_atom_site_label_1
_geom_bond_atom_site_label_2
_geom_bond_distance
_geom_bond_site_symmetry_2
_geom_bond_publ_flag
C1 C2 1.371(6) . ?
C1 C6 1.408(5) . ?
C1 S1 1.741(4) . ?
C2 C3 1.374(7) . ?
C2 H2 0.9300 . ?
C3 C4 1.375(7) . ?
C3 H3 0.9300 . ?
C4 C5 1.369(7) . ?
C4 H4 0.9300 . ?
C5 C6 1.382(6) . ?
C5 H5 0.9300 . ?
C6 N1 1.385(5) . ?
C7 C8 1.516(5) . ?
C7 C26 1.574(5) . ?
C7 S1 1.797(4) . ?
C7 H7 0.9800 . ?
C8 C9 1.333(6) . ?
C8 N1 1.373(5) . ?
C9 C10 1.447(5) . ?
C9 H9 0.9300 . ?
C10 O1 1.214(5) . ?
C10 O2 1.341(5) . ?
C11 O2 1.440(5) . ?
C11 H11A 0.9600 . ?
C11 H11B 0.9600 . ?
C11 H11C 0.9600 . ?
C12 C13 1.378(8) . ?
C12 C17 1.383(7) . ?
C12 H12 0.9300 . ?
C13 C14 1.347(9) . ?
C13 H13 0.9300 . ?
C14 C15 1.355(8) . ?
C14 H14 0.9300 . ?
C15 C16 1.380(6) . ?
C15 H15 0.9300 . ?
C16 C17 1.366(6) . ?
C16 H16 0.9300 . ?
C17 C18 1.499(6) . ?
C18 N2 1.454(5) . ?
C18 H18A 0.9700 . ?
C18 H18B 0.9700 . ?
C19 C20 1.376(5) . ?
C19 C25 1.380(5) . ?
C19 N2 1.424(5) . ?
C20 C21 1.381(6) . ?
C20 H20 0.9300 . ?
C21 C22 1.378(6) . ?
C21 H21 0.9300 . ?
C22 C24 1.406(5) . ?
C22 C23 1.510(6) . ?
C23 H23A 0.9600 . ?
C23 H23B 0.9600 . ?
C23 H23C 0.9600 . ?
C24 C25 1.371(5) . ?
C24 H24 0.9300 . ?
C25 C26 1.527(5) . ?
C26 C29 1.526(4) . ?
C26 C27 1.548(5) . ?
C27 O3 1.222(4) . ?
C27 N2 1.359(5) . ?
C28 C29 1.351(5) . ?
C28 N3 1.368(4) . ?
C28 H28 0.9300 . ?
C29 C30 1.441(5) . ?
C30 C31 1.401(5) . ?
C30 C35 1.404(5) . ?
C31 C32 1.378(5) . ?
C31 H31 0.9300 . ?
C32 C33 1.383(5) . ?
C32 H32 0.9300 . ?
C33 C34 1.355(6) . ?
C33 H33 0.9300 . ?
C34 C35 1.401(5) . ?
C34 H34 0.9300 . ?
C35 N3 1.379(5) . ?
C36 O4 1.214(8) . ?
C36 N4 1.312(7) . ?
C36 H36 0.9300 . ?
C37 N4 1.445(8) . ?
C37 H37A 0.9600 . ?
C37 H37B 0.9600 . ?
C37 H37C 0.9600 . ?
C38 N4 1.429(6) . ?
C38 H38A 0.9600 . ?
C38 H38B 0.9600 . ?
C38 H38C 0.9600 . ?
N1 H1 0.8600 . ?
N3 H3A 0.8600 . ?

loop_
_geom_hbond_atom_site_label_D
_geom_hbond_atom_site_label_H
_geom_hbond_atom_site_label_A
_geom_hbond_distance_DH
_geom_hbond_distance_HA
_geom_hbond_distance_DA
_geom_hbond_angle_DHA
_geom_hbond_site_symmetry_A
N1 H1 O1 0.86 2.07 2.725(4) 132.8 .
N3 H3A O3 0.86 2.16 2.917(4) 146.9 2_545
